data_7054844
loop_
_publ_author_name
'Richards, Gary James'
'Gobo, Yuki'
'Yamamura, Masaki'
'Nabeshima, Tatsuya'

_publ_section_title
;
 Biphenyl appended BODIPY derivatives showing combined environmental
 polarity and heavy metal cation sensing functionality
;
_journal_issue 8
_journal_name_full 'New J. Chem.'
_journal_page_first 5886
_journal_paper_doi 10.1039/C5NJ00611B
_journal_volume 39
_journal_year 2015
_chemical_formula_sum 'C52 H55 B F2 N2 O2'
_chemical_formula_weight 788.79
_chemical_name_systematic
;
 ?
;
_space_group_crystal_system triclinic
_space_group_IT_number 2
_space_group_name_Hall '-P 1'
_space_group_name_H-M_alt 'P -1'
_symmetry_space_group_name_Hall '-P 1'
_symmetry_space_group_name_H-M 'P -1'
_atom_sites_solution_hydrogens geom
_atom_sites_solution_primary direct
_atom_sites_solution_secondary difmap
_audit_creation_method SHELXL-2014
_audit_update_record
;
2014-09-25 deposited with the CCDC.
2015-05-11 downloaded from the CCDC.
;
_cell_angle_alpha 95.319(3)
_cell_angle_beta 111.299(3)
_cell_angle_gamma 105.141(3)
_cell_formula_units_Z 2
_cell_length_a 12.385(3)
_cell_length_b 12.928(3)
_cell_length_c 15.373(4)
_cell_measurement_reflns_used 1417
_cell_measurement_temperature 120(2)
_cell_measurement_theta_max 27.14
_cell_measurement_theta_min 2.45
_cell_volume 2165.0(9)
_computing_cell_refinement 'Bruker SAINT'
_computing_data_collection 'Bruker APEX2'
_computing_data_reduction 'Bruker SAINT'
_computing_molecular_graphics ORTEP3
_computing_publication_material 'Bruker SHELXTL'
_computing_structure_refinement 'SHELXL-2014 (Sheldrick, 2014)'
_computing_structure_solution 'SHELXS-97 (Sheldrick, 2008)'
_diffrn_ambient_temperature 120(2)
_diffrn_measured_fraction_theta_full 0.973
_diffrn_measured_fraction_theta_max 0.956
_diffrn_measurement_device_type 'Bruker APEX-II CCD'
_diffrn_measurement_method '\f and \w scans'
_diffrn_radiation_monochromator graphite
_diffrn_radiation_source 'fine-focus sealed tube'
_diffrn_radiation_type MoK\a
_diffrn_radiation_wavelength 0.71073
_diffrn_reflns_av_R_equivalents 0.0189
_diffrn_reflns_av_unetI/netI 0.0369
_diffrn_reflns_laue_measured_fraction_full 0.973
_diffrn_reflns_laue_measured_fraction_max 0.956
_diffrn_reflns_limit_h_max 15
_diffrn_reflns_limit_h_min -15
_diffrn_reflns_limit_k_max 14
_diffrn_reflns_limit_k_min -16
_diffrn_reflns_limit_l_max 9
_diffrn_reflns_limit_l_min -19
_diffrn_reflns_number 11527
_diffrn_reflns_point_group_measured_fraction_full 0.973
_diffrn_reflns_point_group_measured_fraction_max 0.956
_diffrn_reflns_theta_full 25.242
_diffrn_reflns_theta_max 26.636
_diffrn_reflns_theta_min 1.454
_exptl_absorpt_coefficient_mu 0.078
_exptl_absorpt_correction_T_max 0.996
_exptl_absorpt_correction_T_min 0.991
_exptl_absorpt_correction_type empirical
_exptl_crystal_colour 'metallic purple'
_exptl_crystal_density_diffrn 1.210
_exptl_crystal_description block
_exptl_crystal_F_000 840
_exptl_crystal_size_max 0.500
_exptl_crystal_size_mid 0.100
_exptl_crystal_size_min 0.050
_refine_diff_density_max 0.367
_refine_diff_density_min -0.335
_refine_diff_density_rms 0.050
_refine_ls_extinction_method none
_refine_ls_goodness_of_fit_ref 1.012
_refine_ls_hydrogen_treatment constr
_refine_ls_matrix_type full
_refine_ls_number_parameters 585
_refine_ls_number_reflns 8723
_refine_ls_number_restraints 0
_refine_ls_restrained_S_all 1.012
_refine_ls_R_factor_all 0.0686
_refine_ls_R_factor_gt 0.0512
_refine_ls_shift/su_max 0.012
_refine_ls_shift/su_mean 0.000
_refine_ls_structure_factor_coef Fsqd
_refine_ls_weighting_details 'w=1/[\s^2^(Fo^2^)+(0.0450P)^2^+1.8000P] where P=(Fo^2^+2Fc^2^)/3'
_refine_ls_weighting_scheme calc
_refine_ls_wR_factor_gt 0.1198
_refine_ls_wR_factor_ref 0.1316
_reflns_Friedel_coverage 0.000
_reflns_number_gt 6782
_reflns_number_total 8723
_reflns_threshold_expression 'I > 2\s(I)'
_cod_data_source_file c5nj00611b2.cif
_cod_data_source_block flex3_0m
_cod_depositor_comments 'Adding full bibliography for 7054844--7054845.cif.'
_cod_original_cell_volume 2165.1(10)
_cod_database_code 7054844
_shelx_space_group_comment
;
The symmetry employed for this shelxl refinement is uniquely defined
by the following loop, which should always be used as a source of
symmetry information in preference to the above space-group names.
They are only intended as comments.
;
_shelx_estimated_absorpt_t_min 0.962
_shelx_estimated_absorpt_t_max 0.996
_shelxl_version_number 2014-3

loop_
_space_group_symop_operation_xyz
'x, y, z'
'-x, -y, -z'

loop_
_atom_site_label
_atom_site_type_symbol
_atom_site_fract_x
_atom_site_fract_y
_atom_site_fract_z
_atom_site_U_iso_or_equiv
_atom_site_adp_type
_atom_site_occupancy
_atom_site_site_symmetry_order
_atom_site_calc_flag
_atom_site_refinement_flags_posn
_atom_site_refinement_flags_adp
_atom_site_refinement_flags_occupancy
_atom_site_disorder_assembly
_atom_site_disorder_group
C1 C 0.78561(16) 0.46314(13) 0.60266(12) 0.0211(4) Uani 1 1 d . . . . .
C6 C 0.88162(17) 0.41802(14) 0.62674(13) 0.0253(4) Uani 1 1 d . . . . .
C5 C 0.92441(17) 0.39178(15) 0.71594(14) 0.0281(4) Uani 1 1 d . . . . .
H1 H 0.9910 0.3634 0.7331 0.034 Uiso 1 1 calc R U . . .
C3 C 0.77386(19) 0.44559(16) 0.75377(13) 0.0307(4) Uani 1 1 d . . . . .
H2 H 0.7356 0.4529 0.7965 0.037 Uiso 1 1 calc R U . . .
C4 C 0.87274(18) 0.40581(15) 0.78094(13) 0.0300(4) Uani 1 1 d . . . . .
C2 C 0.72948(17) 0.47496(15) 0.66606(13) 0.0272(4) Uani 1 1 d . . . . .
C8 C 0.6217(2) 0.5175(2) 0.63990(16) 0.0428(5) Uani 1 1 d . . . . .
H32 H 0.5901 0.5131 0.6898 0.064 Uiso 1 1 calc R U . . .
H33 H 0.5575 0.4731 0.5790 0.064 Uiso 1 1 calc R U . . .
H34 H 0.6477 0.5939 0.6340 0.064 Uiso 1 1 calc R U . . .
C7 C 0.9400(2) 0.3980(2) 0.55852(17) 0.0427(5) Uani 1 1 d . . . . .
H35 H 1.0256 0.4041 0.5949 0.064 Uiso 1 1 calc R U . . .
H36 H 0.9361 0.4526 0.5182 0.064 Uiso 1 1 calc R U . . .
H37 H 0.8961 0.3244 0.5182 0.064 Uiso 1 1 calc R U . . .
C9 C 0.9224(2) 0.37819(19) 0.87771(15) 0.0422(5) Uani 1 1 d . . . . .
H26 H 0.9797 0.3378 0.8792 0.063 Uiso 1 1 calc R U . . .
H27 H 0.8549 0.3329 0.8901 0.063 Uiso 1 1 calc R U . . .
H28 H 0.9649 0.4459 0.9267 0.063 Uiso 1 1 calc R U . . .
C11 C 0.67556(16) 0.43850(14) 0.42358(12) 0.0219(4) Uani 1 1 d . . . . .
C16 C 0.87375(16) 0.70384(14) 0.60183(13) 0.0227(4) Uani 1 1 d . . . . .
H3 H 0.9044 0.6956 0.6662 0.027 Uiso 1 1 calc R U . . .
C15 C 0.80143(16) 0.61882(14) 0.52074(12) 0.0222(4) Uani 1 1 d . . . . .
C14 C 0.58759(16) 0.39721(14) 0.26631(13) 0.0229(4) Uani 1 1 d . . . . .
H4 H 0.5625 0.4035 0.2014 0.027 Uiso 1 1 calc R U . . .
C13 C 0.55663(16) 0.29890(14) 0.29743(13) 0.0230(4) Uani 1 1 d . . . . .
C17 C 0.89218(16) 0.80179(14) 0.57063(13) 0.0226(4) Uani 1 1 d . . . . .
C18 C 0.83242(16) 0.77384(14) 0.47014(13) 0.0235(4) Uani 1 1 d . . . . .
H5 H 0.8309 0.8248 0.4293 0.028 Uiso 1 1 calc R U . . .
C10 C 0.75104(16) 0.50629(14) 0.51309(12) 0.0211(4) Uani 1 1 d . . . . .
C12 C 0.61112(16) 0.32517(14) 0.39634(13) 0.0234(4) Uani 1 1 d . . . . .
H6 H 0.6060 0.2760 0.4380 0.028 Uiso 1 1 calc R U . . .
C25 C 0.80482(16) 0.99486(14) 0.52847(12) 0.0228(4) Uani 1 1 d . . . . .
C41 C 0.82390(18) 0.31881(16) 0.18560(15) 0.0311(4) Uani 1 1 d . . . . .
H7 H 0.9035 0.3521 0.2345 0.037 Uiso 1 1 calc R U . . .
C19 C 0.96139(16) 0.91324(14) 0.62941(12) 0.0227(4) Uani 1 1 d . . . . .
C37 C 0.61251(17) 0.21153(14) 0.13738(13) 0.0234(4) Uani 1 1 d . . . . .
C33 C 0.30656(17) 0.02551(15) 0.19217(13) 0.0259(4) Uani 1 1 d . . . . .
C24 C 0.92368(16) 1.00476(14) 0.60608(13) 0.0232(4) Uani 1 1 d . . . . .
C42 C 0.73003(17) 0.26011(15) 0.20871(14) 0.0267(4) Uani 1 1 d . . . . .
H8 H 0.7460 0.2532 0.2728 0.032 Uiso 1 1 calc R U . . .
C29 C 0.58475(17) 0.91101(14) 0.45149(13) 0.0256(4) Uani 1 1 d . . . . .
C26 C 0.79764(18) 1.06276(15) 0.46275(14) 0.0296(4) Uani 1 1 d . . . . .
H38 H 0.8698 1.1152 0.4663 0.036 Uiso 1 1 calc R U . . .
C36 C 0.50825(16) 0.14941(14) 0.15875(13) 0.0231(4) Uani 1 1 d . . . . .
C31 C 0.48235(16) 0.18973(14) 0.23474(12) 0.0231(4) Uani 1 1 d . . . . .
C38 C 0.59200(17) 0.22201(14) 0.04339(13) 0.0253(4) Uani 1 1 d . . . . .
H9 H 0.5126 0.1889 -0.0058 0.030 Uiso 1 1 calc R U . . .
C22 C 1.10716(18) 1.12141(15) 0.73957(14) 0.0316(4) Uani 1 1 d . . . . .
H10 H 1.1574 1.1929 0.7756 0.038 Uiso 1 1 calc R U . . .
C35 C 0.43202(17) 0.04664(14) 0.10170(13) 0.0261(4) Uani 1 1 d . . . . .
H11 H 0.4482 0.0175 0.0504 0.031 Uiso 1 1 calc R U . . .
C30 C 0.69724(17) 0.91910(14) 0.52206(13) 0.0235(4) Uani 1 1 d . . . . .
H12 H 0.7009 0.8724 0.5666 0.028 Uiso 1 1 calc R U . . .
C34 C 0.33365(17) -0.01397(15) 0.11780(13) 0.0276(4) Uani 1 1 d . . . . .
H13 H 0.2839 -0.0836 0.0775 0.033 Uiso 1 1 calc R U . . .
C39 C 0.68689(18) 0.28047(15) 0.02118(14) 0.0287(4) Uani 1 1 d . . . . .
C20 C 1.06882(17) 0.92875(15) 0.70910(13) 0.0275(4) Uani 1 1 d . . . . .
H14 H 1.0926 0.8666 0.7254 0.033 Uiso 1 1 calc R U . . .
C28 C 0.57819(18) 0.97863(16) 0.38587(14) 0.0313(4) Uani 1 1 d . . . . .
H15 H 0.5017 0.9736 0.3374 0.038 Uiso 1 1 calc R U . . .
C23 C 0.99990(18) 1.10821(15) 0.66194(14) 0.0280(4) Uani 1 1 d . . . . .
H16 H 0.9774 1.1710 0.6461 0.034 Uiso 1 1 calc R U . . .
C40 C 0.80312(18) 0.32931(16) 0.09311(15) 0.0324(4) Uani 1 1 d . . . . .
H17 H 0.8679 0.3698 0.0785 0.039 Uiso 1 1 calc R U . . .
C21 C 1.14239(18) 1.03140(16) 0.76557(14) 0.0306(4) Uani 1 1 d . . . . .
C27 C 0.6859(2) 1.05401(17) 0.39256(15) 0.0353(5) Uani 1 1 d . . . . .
H18 H 0.6823 1.1004 0.3478 0.042 Uiso 1 1 calc R U . . .
C32 C 0.1829(5) 0.2946(4) 0.0770(4) 0.0554(15) Uani 0.559(5) 1 d . . P A 1
H42 H 0.2385 0.3103 0.1453 0.066 Uiso 0.559(5) 1 calc R U P A 1
H43 H 0.1315 0.3431 0.0693 0.066 Uiso 0.559(5) 1 calc R U P A 1
C44 C 0.38288(17) 0.12732(14) 0.24983(13) 0.0254(4) Uani 1 1 d . . . . .
H19 H 0.3666 0.1554 0.3014 0.031 Uiso 1 1 calc R U . . .
C45 C 0.19735(19) -0.03812(17) 0.20846(15) 0.0343(5) Uani 1 1 d . . . . .
H82 H 0.1247 -0.0216 0.1680 0.051 Uiso 1 1 calc R U . . .
H83 H 0.2118 -0.0173 0.2757 0.051 Uiso 1 1 calc R U . . .
H84 H 0.1845 -0.1167 0.1923 0.051 Uiso 1 1 calc R U . . .
C47 C 0.36859(18) 0.82969(16) 0.38706(15) 0.0332(4) Uani 1 1 d . . . . .
H20 H 0.3565 0.9009 0.3980 0.050 Uiso 1 1 calc R U . . .
H21 H 0.3056 0.7730 0.3959 0.050 Uiso 1 1 calc R U . . .
H22 H 0.3629 0.8121 0.3218 0.050 Uiso 1 1 calc R U . . .
C46 C 0.5546(2) 0.25539(19) -0.14338(15) 0.0393(5) Uani 1 1 d . . . . .
H39 H 0.5248 0.1752 -0.1548 0.059 Uiso 1 1 calc R U . . .
H40 H 0.5576 0.2780 -0.2018 0.059 Uiso 1 1 calc R U . . .
H41 H 0.4992 0.2854 -0.1250 0.059 Uiso 1 1 calc R U . . .
C43 C 1.2576(2) 1.04337(19) 0.85093(16) 0.0450(6) Uani 1 1 d . . . . .
H23 H 1.2415 0.9859 0.8861 0.067 Uiso 1 1 calc R U . . .
H24 H 1.2850 1.1154 0.8927 0.067 Uiso 1 1 calc R U . . .
H25 H 1.3214 1.0366 0.8295 0.067 Uiso 1 1 calc R U . . .
O2 O 0.48620(12) 0.83401(11) 0.45322(10) 0.0318(3) Uani 1 1 d . . . . .
O1 O 0.67435(14) 0.29551(12) -0.06837(10) 0.0376(3) Uani 1 1 d . . . . .
F2 F 0.61261(11) 0.63996(9) 0.28843(8) 0.0389(3) Uani 1 1 d . . . . .
F1 F 0.78546(11) 0.61203(9) 0.28879(8) 0.0361(3) Uani 1 1 d . . . . .
B1 B 0.70777(19) 0.60196(16) 0.33525(15) 0.0236(4) Uani 1 1 d . . . . .
N1 N 0.65704(13) 0.48038(11) 0.34083(10) 0.0219(3) Uani 1 1 d . . . . .
N2 N 0.77820(13) 0.66547(11) 0.44043(10) 0.0216(3) Uani 1 1 d . . . . .
C52 C -0.0025(10) 0.1471(7) 0.0789(7) 0.069(2) Uani 0.559(5) 1 d . . P A 1
H76 H -0.0488 0.0688 0.0561 0.103 Uiso 0.559(5) 1 calc R U P A 1
H77 H 0.0308 0.1651 0.1488 0.103 Uiso 0.559(5) 1 calc R U P A 1
H78 H -0.0566 0.1901 0.0529 0.103 Uiso 0.559(5) 1 calc R U P A 1
C48 C 0.3076(5) 0.4282(4) 0.0320(3) 0.1093(16) Uani 1 1 d . . . . .
H44 H 0.3572 0.4573 0.1012 0.131 Uiso 0.559(5) 1 calc R U P A 1
H45 H 0.2406 0.4607 0.0120 0.131 Uiso 0.559(5) 1 calc R U P A 1
H46 H 0.2636 0.4730 0.0521 0.131 Uiso 0.441(5) 1 calc R U P A 2
H47 H 0.3954 0.4715 0.0590 0.131 Uiso 0.441(5) 1 calc R U P A 2
C50 C 0.2628(7) 0.4045(5) -0.0682(4) 0.0585(19) Uani 0.441(5) 1 d . . P A 2
H70 H 0.2745 0.4731 -0.0912 0.088 Uiso 0.441(5) 1 calc R U P A 2
H71 H 0.3071 0.3612 -0.0882 0.088 Uiso 0.441(5) 1 calc R U P A 2
H72 H 0.1755 0.3627 -0.0951 0.088 Uiso 0.441(5) 1 calc R U P A 2
C49 C 0.2616(7) 0.3210(5) 0.0155(5) 0.075(2) Uani 0.559(5) 1 d . . P A 1
H48 H 0.3280 0.2876 0.0345 0.090 Uiso 0.559(5) 1 calc R U P A 1
H49 H 0.2095 0.2914 -0.0532 0.090 Uiso 0.559(5) 1 calc R U P A 1
C51 C 0.0994(6) 0.1731(4) 0.0469(4) 0.0591(15) Uani 0.559(5) 1 d . . P A 1
H50 H 0.0641 0.1518 -0.0236 0.071 Uiso 0.559(5) 1 calc R U P A 1
H51 H 0.1512 0.1269 0.0720 0.071 Uiso 0.559(5) 1 calc R U P A 1
C53 C 0.1070(9) 0.2400(8) 0.1076(10) 0.114(4) Uani 0.441(5) 1 d . . P A 2
H52 H 0.1676 0.2739 0.1738 0.137 Uiso 0.441(5) 1 calc R U P A 2
H53 H 0.0608 0.2910 0.0851 0.137 Uiso 0.441(5) 1 calc R U P A 2
C54 C 0.1775(8) 0.2240(9) 0.0417(7) 0.082(3) Uani 0.441(5) 1 d . . P A 2
H54 H 0.1983 0.1552 0.0466 0.099 Uiso 0.441(5) 1 calc R U P A 2
H55 H 0.1248 0.2191 -0.0258 0.099 Uiso 0.441(5) 1 calc R U P A 2
C55 C 0.2905(7) 0.3186(6) 0.0734(6) 0.066(2) Uani 0.441(5) 1 d . . P A 2
H56 H 0.3533 0.2879 0.0670 0.080 Uiso 0.441(5) 1 calc R U P A 2
H57 H 0.3154 0.3432 0.1427 0.080 Uiso 0.441(5) 1 calc R U P A 2
C57 C 0.3949(8) 0.4616(5) -0.0289(5) 0.092(3) Uani 0.559(5) 1 d . . P A 1
H73 H 0.4293 0.5415 -0.0167 0.138 Uiso 0.559(5) 1 calc R U P A 1
H74 H 0.4613 0.4297 -0.0084 0.138 Uiso 0.559(5) 1 calc R U P A 1
H75 H 0.3451 0.4332 -0.0973 0.138 Uiso 0.559(5) 1 calc R U P A 1
C58 C 0.033(2) 0.150(2) 0.1080(19) 0.204(13) Uani 0.441(5) 1 d . . P A 2
H85 H -0.0080 0.1643 0.1496 0.306 Uiso 0.441(5) 1 calc R U P A 2
H86 H -0.0288 0.1164 0.0429 0.306 Uiso 0.441(5) 1 calc R U P A 2
H87 H 0.0781 0.0992 0.1317 0.306 Uiso 0.441(5) 1 calc R U P A 2

loop_
_atom_site_aniso_label
_atom_site_aniso_U_11
_atom_site_aniso_U_22
_atom_site_aniso_U_33
_atom_site_aniso_U_23
_atom_site_aniso_U_13
_atom_site_aniso_U_12
C1 0.0232(9) 0.0147(8) 0.0201(8) -0.0001(6) 0.0066(7) 0.0018(6)
C6 0.0250(9) 0.0190(8) 0.0311(10) 0.0053(7) 0.0126(8) 0.0039(7)
C5 0.0239(9) 0.0230(9) 0.0328(10) 0.0083(8) 0.0077(8) 0.0049(7)
C3 0.0385(11) 0.0295(10) 0.0240(9) 0.0007(8) 0.0163(8) 0.0070(8)
C4 0.0332(10) 0.0219(9) 0.0234(9) 0.0021(7) 0.0059(8) -0.0009(8)
C2 0.0307(10) 0.0236(9) 0.0263(9) 0.0003(7) 0.0125(8) 0.0073(8)
C8 0.0472(13) 0.0578(14) 0.0409(12) 0.0150(11) 0.0262(11) 0.0309(12)
C7 0.0495(14) 0.0548(14) 0.0514(14) 0.0298(11) 0.0348(12) 0.0336(11)
C9 0.0485(13) 0.0423(12) 0.0262(11) 0.0096(9) 0.0082(10) 0.0080(10)
C11 0.0247(9) 0.0203(8) 0.0233(9) 0.0038(7) 0.0120(7) 0.0081(7)
C16 0.0233(9) 0.0206(8) 0.0226(9) 0.0024(7) 0.0075(7) 0.0077(7)
C15 0.0234(9) 0.0225(9) 0.0207(9) 0.0029(7) 0.0082(7) 0.0087(7)
C14 0.0259(9) 0.0217(9) 0.0209(9) 0.0014(7) 0.0095(7) 0.0081(7)
C13 0.0252(9) 0.0210(8) 0.0238(9) 0.0024(7) 0.0110(7) 0.0083(7)
C17 0.0215(9) 0.0205(8) 0.0253(9) 0.0025(7) 0.0092(7) 0.0072(7)
C18 0.0235(9) 0.0196(8) 0.0293(9) 0.0046(7) 0.0119(8) 0.0083(7)
C10 0.0205(8) 0.0198(8) 0.0242(9) 0.0019(7) 0.0103(7) 0.0074(7)
C12 0.0277(9) 0.0211(8) 0.0236(9) 0.0037(7) 0.0123(8) 0.0086(7)
C25 0.0266(9) 0.0185(8) 0.0244(9) 0.0012(7) 0.0120(8) 0.0078(7)
C41 0.0237(10) 0.0280(10) 0.0366(11) 0.0040(8) 0.0081(8) 0.0070(8)
C19 0.0237(9) 0.0199(8) 0.0242(9) 0.0016(7) 0.0121(7) 0.0042(7)
C37 0.0269(9) 0.0172(8) 0.0266(9) 0.0011(7) 0.0116(8) 0.0079(7)
C33 0.0266(9) 0.0247(9) 0.0244(9) 0.0054(7) 0.0090(8) 0.0066(7)
C24 0.0258(9) 0.0216(9) 0.0246(9) 0.0035(7) 0.0145(8) 0.0053(7)
C42 0.0284(10) 0.0251(9) 0.0277(10) 0.0045(7) 0.0110(8) 0.0110(8)
C29 0.0266(9) 0.0202(9) 0.0305(10) 0.0020(7) 0.0128(8) 0.0074(7)
C26 0.0312(10) 0.0241(9) 0.0361(11) 0.0100(8) 0.0164(9) 0.0076(8)
C36 0.0234(9) 0.0214(9) 0.0235(9) 0.0034(7) 0.0080(7) 0.0082(7)
C31 0.0258(9) 0.0209(9) 0.0204(9) 0.0029(7) 0.0069(7) 0.0079(7)
C38 0.0256(9) 0.0216(9) 0.0270(9) 0.0003(7) 0.0101(8) 0.0071(7)
C22 0.0327(11) 0.0220(9) 0.0316(10) -0.0042(8) 0.0133(9) -0.0022(8)
C35 0.0281(10) 0.0242(9) 0.0247(9) -0.0008(7) 0.0109(8) 0.0079(7)
C30 0.0291(10) 0.0190(8) 0.0249(9) 0.0043(7) 0.0127(8) 0.0091(7)
C34 0.0281(10) 0.0209(9) 0.0269(10) -0.0016(7) 0.0077(8) 0.0040(7)
C39 0.0347(11) 0.0257(9) 0.0310(10) 0.0069(8) 0.0171(9) 0.0121(8)
C20 0.0267(10) 0.0253(9) 0.0292(10) 0.0035(7) 0.0108(8) 0.0075(8)
C28 0.0307(10) 0.0297(10) 0.0310(10) 0.0082(8) 0.0080(8) 0.0116(8)
C23 0.0326(10) 0.0200(9) 0.0319(10) 0.0032(7) 0.0168(9) 0.0048(7)
C40 0.0288(10) 0.0288(10) 0.0412(12) 0.0086(8) 0.0167(9) 0.0075(8)
C21 0.0267(10) 0.0310(10) 0.0278(10) 0.0008(8) 0.0093(8) 0.0032(8)
C27 0.0401(12) 0.0317(11) 0.0374(11) 0.0174(9) 0.0157(10) 0.0129(9)
C32 0.057(3) 0.032(3) 0.074(3) -0.003(2) 0.022(3) 0.022(2)
C44 0.0301(10) 0.0245(9) 0.0210(9) 0.0022(7) 0.0108(8) 0.0076(7)
C45 0.0322(11) 0.0319(10) 0.0329(11) 0.0019(8) 0.0141(9) 0.0014(8)
C47 0.0262(10) 0.0307(10) 0.0365(11) 0.0015(8) 0.0083(9) 0.0072(8)
C46 0.0456(13) 0.0468(13) 0.0293(11) 0.0125(9) 0.0160(10) 0.0180(10)
C43 0.0347(12) 0.0400(12) 0.0392(13) -0.0009(10) 0.0006(10) 0.0020(10)
O2 0.0238(7) 0.0290(7) 0.0386(8) 0.0091(6) 0.0098(6) 0.0051(5)
O1 0.0399(8) 0.0429(8) 0.0315(8) 0.0114(6) 0.0182(7) 0.0091(7)
F2 0.0386(7) 0.0250(6) 0.0383(7) 0.0051(5) -0.0019(5) 0.0119(5)
F1 0.0464(7) 0.0300(6) 0.0304(6) 0.0015(5) 0.0226(5) 0.0011(5)
B1 0.0263(10) 0.0174(9) 0.0237(10) 0.0025(8) 0.0083(8) 0.0047(8)
N1 0.0248(8) 0.0199(7) 0.0206(7) 0.0023(6) 0.0090(6) 0.0072(6)
N2 0.0243(8) 0.0184(7) 0.0233(8) 0.0035(6) 0.0106(6) 0.0077(6)
C52 0.075(4) 0.044(3) 0.078(4) -0.003(3) 0.036(4) 0.002(3)
C48 0.170(4) 0.116(3) 0.071(2) 0.021(2) 0.042(3) 0.098(3)
C50 0.074(5) 0.055(4) 0.057(4) 0.011(3) 0.032(3) 0.031(3)
C49 0.100(5) 0.059(4) 0.048(4) -0.007(3) 0.005(3) 0.039(3)
C51 0.067(4) 0.039(3) 0.055(3) 0.002(2) 0.011(3) 0.013(3)
C53 0.072(6) 0.069(6) 0.189(12) -0.007(7) 0.052(7) 0.014(5)
C54 0.068(6) 0.087(7) 0.080(6) 0.031(5) 0.011(5) 0.029(5)
C55 0.049(4) 0.084(5) 0.049(4) 0.021(4) 0.006(3) 0.010(3)
C57 0.143(7) 0.075(4) 0.092(5) 0.022(4) 0.074(5) 0.049(5)
C58 0.26(3) 0.23(2) 0.34(3) 0.18(2) 0.26(3) 0.19(2)

loop_
_atom_type_symbol
_atom_type_description
_atom_type_scat_dispersion_real
_atom_type_scat_dispersion_imag
_atom_type_scat_source
C C 0.0033 0.0016 'International Tables Vol C Tables 4.2.6.8 and 6.1.1.4'
H H 0.0000 0.0000 'International Tables Vol C Tables 4.2.6.8 and 6.1.1.4'
B B 0.0013 0.0007 'International Tables Vol C Tables 4.2.6.8 and 6.1.1.4'
N N 0.0061 0.0033 'International Tables Vol C Tables 4.2.6.8 and 6.1.1.4'
O O 0.0106 0.0060 'International Tables Vol C Tables 4.2.6.8 and 6.1.1.4'
F F 0.0171 0.0103 'International Tables Vol C Tables 4.2.6.8 and 6.1.1.4'

loop_
_geom_angle_atom_site_label_1
_geom_angle_atom_site_label_2
_geom_angle_atom_site_label_3
_geom_angle
C6 C1 C2 120.03(17)
C6 C1 C10 119.22(16)
C2 C1 C10 120.57(16)
C5 C6 C1 118.93(17)
C5 C6 C7 119.23(17)
C1 C6 C7 121.83(17)
C6 C5 C4 121.99(18)
C6 C5 H1 119.0
C4 C5 H1 119.0
C2 C3 C4 121.94(18)
C2 C3 H2 119.0
C4 C3 H2 119.0
C5 C4 C3 118.08(18)
C5 C4 C9 120.75(19)
C3 C4 C9 121.17(19)
C3 C2 C1 118.91(18)
C3 C2 C8 119.88(18)
C1 C2 C8 121.21(17)
C2 C8 H32 109.5
C2 C8 H33 109.5
H32 C8 H33 109.5
C2 C8 H34 109.5
H32 C8 H34 109.5
H33 C8 H34 109.5
C6 C7 H35 109.5
C6 C7 H36 109.5
H35 C7 H36 109.5
C6 C7 H37 109.5
H35 C7 H37 109.5
H36 C7 H37 109.5
C4 C9 H26 109.5
C4 C9 H27 109.5
H26 C9 H27 109.5
C4 C9 H28 109.5
H26 C9 H28 109.5
H27 C9 H28 109.5
N1 C11 C10 120.53(16)
N1 C11 C12 107.99(15)
C10 C11 C12 131.43(17)
C17 C16 C15 107.61(16)
C17 C16 H3 126.2
C15 C16 H3 126.2
N2 C15 C10 121.37(15)
N2 C15 C16 107.93(15)
C10 C15 C16 130.62(17)
N1 C14 C13 110.49(16)
N1 C14 H4 124.8
C13 C14 H4 124.8
C12 C13 C14 106.48(15)
C12 C13 C31 127.92(16)
C14 C13 C31 125.59(16)
C16 C17 C18 106.17(15)
C16 C17 C19 127.59(16)
C18 C17 C19 126.24(16)
N2 C18 C17 110.43(16)
N2 C18 H5 124.8
C17 C18 H5 124.8
C11 C10 C15 119.92(16)
C11 C10 C1 122.56(15)
C15 C10 C1 117.47(15)
C13 C12 C11 107.27(16)
C13 C12 H6 126.4
C11 C12 H6 126.4
C26 C25 C30 118.74(17)
C26 C25 C24 121.01(17)
C30 C25 C24 120.22(16)
C40 C41 C42 121.08(18)
C40 C41 H7 119.5
C42 C41 H7 119.5
C20 C19 C24 119.11(16)
C20 C19 C17 118.84(16)
C24 C19 C17 122.04(16)
C42 C37 C38 118.86(17)
C42 C37 C36 121.90(17)
C38 C37 C36 119.25(16)
C44 C33 C34 117.38(17)
C44 C33 C45 121.13(17)
C34 C33 C45 121.47(17)
C23 C24 C19 117.90(17)
C23 C24 C25 119.20(16)
C19 C24 C25 122.82(16)
C41 C42 C37 119.83(18)
C41 C42 H8 120.1
C37 C42 H8 120.1
O2 C29 C28 124.67(17)
O2 C29 C30 115.26(16)
C28 C29 C30 120.07(18)
C27 C26 C25 120.10(18)
C27 C26 H38 120.0
C25 C26 H38 120.0
C35 C36 C31 117.59(17)
C35 C36 C37 119.49(16)
C31 C36 C37 122.92(16)
C44 C31 C36 119.62(16)
C44 C31 C13 119.12(16)
C36 C31 C13 121.23(16)
C39 C38 C37 120.71(17)
C39 C38 H9 119.6
C37 C38 H9 119.6
C23 C22 C21 120.80(17)
C23 C22 H10 119.6
C21 C22 H10 119.6
C34 C35 C36 121.89(17)
C34 C35 H11 119.1
C36 C35 H11 119.1
C29 C30 C25 120.94(17)
C29 C30 H12 119.5
C25 C30 H12 119.5
C35 C34 C33 121.00(17)
C35 C34 H13 119.5
C33 C34 H13 119.5
O1 C39 C40 115.82(18)
O1 C39 C38 124.40(18)
C40 C39 C38 119.77(18)
C21 C20 C19 122.58(18)
C21 C20 H14 118.7
C19 C20 H14 118.7
C29 C28 C27 118.73(18)
C29 C28 H15 120.6
C27 C28 H15 120.6
C22 C23 C24 121.70(18)
C22 C23 H16 119.1
C24 C23 H16 119.1
C41 C40 C39 119.74(19)
C41 C40 H17 120.1
C39 C40 H17 120.1
C20 C21 C22 117.82(18)
C20 C21 C43 120.32(19)
C22 C21 C43 121.85(18)
C26 C27 C28 121.42(18)
C26 C27 H18 119.3
C28 C27 H18 119.3
C51 C32 C49 112.1(5)
C51 C32 H42 109.2
C49 C32 H42 109.2
C51 C32 H43 109.2
C49 C32 H43 109.2
H42 C32 H43 107.9
C33 C44 C31 122.50(17)
C33 C44 H19 118.7
C31 C44 H19 118.7
C33 C45 H82 109.5
C33 C45 H83 109.5
H82 C45 H83 109.5
C33 C45 H84 109.5
H82 C45 H84 109.5
H83 C45 H84 109.5
O2 C47 H20 109.5
O2 C47 H21 109.5
H20 C47 H21 109.5
O2 C47 H22 109.5
H20 C47 H22 109.5
H21 C47 H22 109.5
O1 C46 H39 109.5
O1 C46 H40 109.5
H39 C46 H40 109.5
O1 C46 H41 109.5
H39 C46 H41 109.5
H40 C46 H41 109.5
C21 C43 H23 109.5
C21 C43 H24 109.5
H23 C43 H24 109.5
C21 C43 H25 109.5
H23 C43 H25 109.5
H24 C43 H25 109.5
C29 O2 C47 116.78(15)
C39 O1 C46 118.06(16)
F2 B1 F1 110.06(16)
F2 B1 N2 110.44(15)
F1 B1 N2 110.48(15)
F2 B1 N1 109.99(15)
F1 B1 N1 110.50(15)
N2 B1 N1 105.28(14)
C14 N1 C11 107.75(14)
C14 N1 B1 125.63(15)
C11 N1 B1 126.62(14)
C18 N2 C15 107.84(14)
C18 N2 B1 126.28(15)
C15 N2 B1 125.81(14)
C51 C52 H76 109.5
C51 C52 H77 109.5
H76 C52 H77 109.5
C51 C52 H78 109.5
H76 C52 H78 109.5
H77 C52 H78 109.5
C50 C48 C55 111.5(5)
C49 C48 C57 109.2(5)
C49 C48 H44 109.8
C57 C48 H44 109.8
C49 C48 H45 109.8
C57 C48 H45 109.8
H44 C48 H45 108.3
C50 C48 H46 109.3
C55 C48 H46 109.3
C50 C48 H47 109.3
C55 C48 H47 109.3
H46 C48 H47 108.0
C48 C50 H70 109.5
C48 C50 H71 109.5
H70 C50 H71 109.5
C48 C50 H72 109.5
H70 C50 H72 109.5
H71 C50 H72 109.5
C48 C49 C32 106.8(5)
C48 C49 H48 110.4
C32 C49 H48 110.4
C48 C49 H49 110.4
C32 C49 H49 110.4
H48 C49 H49 108.6
C52 C51 C32 116.4(5)
C52 C51 H50 108.2
C32 C51 H50 108.2
C52 C51 H51 108.2
C32 C51 H51 108.2
H50 C51 H51 107.3
C58 C53 C54 113.0(14)
C58 C53 H52 109.0
C54 C53 H52 109.0
C58 C53 H53 109.0
C54 C53 H53 109.0
H52 C53 H53 107.8
C55 C54 C53 108.7(9)
C55 C54 H54 109.9
C53 C54 H54 109.9
C55 C54 H55 109.9
C53 C54 H55 109.9
H54 C54 H55 108.3
C54 C55 C48 127.0(7)
C54 C55 H56 105.6
C48 C55 H56 105.6
C54 C55 H57 105.6
C48 C55 H57 105.6
H56 C55 H57 106.1
C48 C57 H73 109.5
C48 C57 H74 109.5
H73 C57 H74 109.5
C48 C57 H75 109.5
H73 C57 H75 109.5
H74 C57 H75 109.5
C53 C58 H85 109.5
C53 C58 H86 109.5
H85 C58 H86 109.5
C53 C58 H87 109.5
H85 C58 H87 109.5
H86 C58 H87 109.5

loop_
_geom_bond_atom_site_label_1
_geom_bond_atom_site_label_2
_geom_bond_distance
C1 C6 1.405(3)
C1 C2 1.406(3)
C1 C10 1.493(2)
C6 C5 1.389(3)
C6 C7 1.513(3)
C5 C4 1.390(3)
C5 H1 0.9500
C3 C2 1.389(3)
C3 C4 1.391(3)
C3 H2 0.9500
C4 C9 1.506(3)
C2 C8 1.510(3)
C8 H32 0.9800
C8 H33 0.9800
C8 H34 0.9800
C7 H35 0.9800
C7 H36 0.9800
C7 H37 0.9800
C9 H26 0.9800
C9 H27 0.9800
C9 H28 0.9800
C11 N1 1.395(2)
C11 C10 1.396(2)
C11 C12 1.411(2)
C16 C17 1.388(2)
C16 C15 1.409(2)
C16 H3 0.9500
C15 N2 1.393(2)
C15 C10 1.400(2)
C14 N1 1.335(2)
C14 C13 1.408(2)
C14 H4 0.9500
C13 C12 1.386(3)
C13 C31 1.481(2)
C17 C18 1.411(3)
C17 C19 1.476(2)
C18 N2 1.338(2)
C18 H5 0.9500
C12 H6 0.9500
C25 C26 1.393(3)
C25 C30 1.396(3)
C25 C24 1.485(3)
C41 C40 1.376(3)
C41 C42 1.394(3)
C41 H7 0.9500
C19 C20 1.394(3)
C19 C24 1.411(2)
C37 C42 1.397(3)
C37 C38 1.399(3)
C37 C36 1.495(3)
C33 C44 1.392(3)
C33 C34 1.393(3)
C33 C45 1.507(3)
C24 C23 1.399(3)
C42 H8 0.9500
C29 O2 1.369(2)
C29 C28 1.389(3)
C29 C30 1.391(3)
C26 C27 1.379(3)
C26 H38 0.9500
C36 C35 1.397(2)
C36 C31 1.409(2)
C31 C44 1.395(3)
C38 C39 1.394(3)
C38 H9 0.9500
C22 C23 1.382(3)
C22 C21 1.389(3)
C22 H10 0.9500
C35 C34 1.384(3)
C35 H11 0.9500
C30 H12 0.9500
C34 H13 0.9500
C39 O1 1.367(2)
C39 C40 1.390(3)
C20 C21 1.387(3)
C20 H14 0.9500
C28 C27 1.394(3)
C28 H15 0.9500
C23 H16 0.9500
C40 H17 0.9500
C21 C43 1.507(3)
C27 H18 0.9500
C32 C51 1.556(7)
C32 C49 1.586(9)
C32 H42 0.9900
C32 H43 0.9900
C44 H19 0.9500
C45 H82 0.9800
C45 H83 0.9800
C45 H84 0.9800
C47 O2 1.425(2)
C47 H20 0.9800
C47 H21 0.9800
C47 H22 0.9800
C46 O1 1.430(3)
C46 H39 0.9800
C46 H40 0.9800
C46 H41 0.9800
C43 H23 0.9800
C43 H24 0.9800
C43 H25 0.9800
F2 B1 1.378(2)
F1 B1 1.380(2)
B1 N2 1.551(2)
B1 N1 1.556(2)
C52 C51 1.485(13)
C52 H76 0.9800
C52 H77 0.9800
C52 H78 0.9800
C48 C49 1.314(7)
C48 C50 1.408(7)
C48 C55 1.601(9)
C48 C57 1.674(8)
C48 H44 0.9900
C48 H45 0.9900
C48 H46 0.9900
C48 H47 0.9900
C50 H70 0.9800
C50 H71 0.9800
C50 H72 0.9800
C49 H48 0.9900
C49 H49 0.9900
C51 H50 0.9900
C51 H51 0.9900
C53 C58 1.29(2)
C53 C54 1.591(16)
C53 H52 0.9900
C53 H53 0.9900
C54 C55 1.481(12)
C54 H54 0.9900
C54 H55 0.9900
C55 H56 0.9900
C55 H57 0.9900
C57 H73 0.9800
C57 H74 0.9800
C57 H75 0.9800
C58 H85 0.9800
C58 H86 0.9800
C58 H87 0.9800

loop_
_geom_torsion_atom_site_label_1
_geom_torsion_atom_site_label_2
_geom_torsion_atom_site_label_3
_geom_torsion_atom_site_label_4
_geom_torsion
C2 C1 C6 C5 -3.8(3)
C10 C1 C6 C5 171.32(15)
C2 C1 C6 C7 176.59(18)
C10 C1 C6 C7 -8.3(3)
C1 C6 C5 C4 1.9(3)
C7 C6 C5 C4 -178.47(19)
C6 C5 C4 C3 1.2(3)
C6 C5 C4 C9 -179.08(18)
C2 C3 C4 C5 -2.4(3)
C2 C3 C4 C9 177.80(18)
C4 C3 C2 C1 0.6(3)
C4 C3 C2 C8 179.87(19)
C6 C1 C2 C3 2.6(3)
C10 C1 C2 C3 -172.47(16)
C6 C1 C2 C8 -176.68(18)
C10 C1 C2 C8 8.2(3)
C17 C16 C15 N2 1.1(2)
C17 C16 C15 C10 -175.64(18)
N1 C14 C13 C12 -0.1(2)
N1 C14 C13 C31 -178.94(16)
C15 C16 C17 C18 -1.3(2)
C15 C16 C17 C19 179.48(17)
C16 C17 C18 N2 1.0(2)
C19 C17 C18 N2 -179.72(16)
N1 C11 C10 C15 4.8(3)
C12 C11 C10 C15 -177.81(18)
N1 C11 C10 C1 -172.58(16)
C12 C11 C10 C1 4.8(3)
N2 C15 C10 C11 -0.2(3)
C16 C15 C10 C11 176.22(18)
N2 C15 C10 C1 177.35(15)
C16 C15 C10 C1 -6.3(3)
C6 C1 C10 C11 81.6(2)
C2 C1 C10 C11 -103.3(2)
C6 C1 C10 C15 -95.85(19)
C2 C1 C10 C15 79.3(2)
C14 C13 C12 C11 -0.8(2)
C31 C13 C12 C11 177.99(17)
N1 C11 C12 C13 1.4(2)
C10 C11 C12 C13 -176.23(18)
C16 C17 C19 C20 38.1(3)
C18 C17 C19 C20 -140.95(19)
C16 C17 C19 C24 -143.40(19)
C18 C17 C19 C24 37.5(3)
C20 C19 C24 C23 3.1(3)
C17 C19 C24 C23 -175.34(16)
C20 C19 C24 C25 -173.84(17)
C17 C19 C24 C25 7.7(3)
C26 C25 C24 C23 49.0(2)
C30 C25 C24 C23 -128.97(18)
C26 C25 C24 C19 -134.10(19)
C30 C25 C24 C19 47.9(2)
C40 C41 C42 C37 -0.4(3)
C38 C37 C42 C41 0.7(3)
C36 C37 C42 C41 -178.91(16)
C30 C25 C26 C27 -0.5(3)
C24 C25 C26 C27 -178.45(18)
C42 C37 C36 C35 -132.63(18)
C38 C37 C36 C35 47.7(2)
C42 C37 C36 C31 47.4(3)
C38 C37 C36 C31 -132.28(18)
C35 C36 C31 C44 -0.4(3)
C37 C36 C31 C44 179.56(16)
C35 C36 C31 C13 -178.60(16)
C37 C36 C31 C13 1.4(3)
C12 C13 C31 C44 52.7(3)
C14 C13 C31 C44 -128.7(2)
C12 C13 C31 C36 -129.1(2)
C14 C13 C31 C36 49.5(3)
C42 C37 C38 C39 -0.4(3)
C36 C37 C38 C39 179.25(16)
C31 C36 C35 C34 0.5(3)
C37 C36 C35 C34 -179.47(17)
O2 C29 C30 C25 -179.64(15)
C28 C29 C30 C25 0.2(3)
C26 C25 C30 C29 0.1(3)
C24 C25 C30 C29 178.11(16)
C36 C35 C34 C33 0.0(3)
C44 C33 C34 C35 -0.7(3)
C45 C33 C34 C35 178.02(18)
C37 C38 C39 O1 -179.31(17)
C37 C38 C39 C40 -0.2(3)
C24 C19 C20 C21 -1.6(3)
C17 C19 C20 C21 176.88(18)
O2 C29 C28 C27 179.71(18)
C30 C29 C28 C27 -0.1(3)
C21 C22 C23 C24 -0.8(3)
C19 C24 C23 C22 -2.0(3)
C25 C24 C23 C22 175.07(17)
C42 C41 C40 C39 -0.2(3)
O1 C39 C40 C41 179.69(17)
C38 C39 C40 C41 0.5(3)
C19 C20 C21 C22 -1.1(3)
C19 C20 C21 C43 -179.99(19)
C23 C22 C21 C20 2.3(3)
C23 C22 C21 C43 -178.8(2)
C25 C26 C27 C28 0.5(3)
C29 C28 C27 C26 -0.3(3)
C34 C33 C44 C31 0.8(3)
C45 C33 C44 C31 -177.93(18)
C36 C31 C44 C33 -0.2(3)
C13 C31 C44 C33 177.99(17)
C28 C29 O2 C47 -4.9(3)
C30 C29 O2 C47 174.92(16)
C40 C39 O1 C46 -174.53(18)
C38 C39 O1 C46 4.6(3)
C13 C14 N1 C11 1.0(2)
C13 C14 N1 B1 -179.07(16)
C10 C11 N1 C14 176.46(16)
C12 C11 N1 C14 -1.5(2)
C10 C11 N1 B1 -3.5(3)
C12 C11 N1 B1 178.58(16)
F2 B1 N1 C14 59.1(2)
F1 B1 N1 C14 -62.6(2)
N2 B1 N1 C14 178.12(15)
F2 B1 N1 C11 -120.94(18)
F1 B1 N1 C11 117.34(18)
N2 B1 N1 C11 -2.0(2)
C17 C18 N2 C15 -0.3(2)
C17 C18 N2 B1 -177.39(16)
C10 C15 N2 C18 176.64(16)
C16 C15 N2 C18 -0.47(19)
C10 C15 N2 B1 -6.3(3)
C16 C15 N2 B1 176.59(16)
F2 B1 N2 C18 -58.0(2)
F1 B1 N2 C18 64.0(2)
N1 B1 N2 C18 -176.69(15)
F2 B1 N2 C15 125.46(18)
F1 B1 N2 C15 -112.54(18)
N1 B1 N2 C15 6.8(2)
C50 C48 C49 C32 -132.5(6)
C55 C48 C49 C32 55.1(7)
C57 C48 C49 C32 178.6(5)
C51 C32 C49 C48 166.8(5)
C49 C32 C51 C52 -163.0(7)
C58 C53 C54 C55 -158.3(16)
C53 C54 C55 C48 -93.9(10)
C49 C48 C55 C54 -41.6(10)
C50 C48 C55 C54 -49.7(11)
C57 C48 C55 C54 -112.4(10)
